data_7019549
loop_
_publ_author_name
'Cabeza, Javier A.'
'Pruneda, Vanessa'

_publ_section_title
;
 Reactions of phthalazine, quinazoline, 4,7-phenanthroline and
 2,3'-bipyridine with ruthenium carbonyl.
;
_journal_issue 24
_journal_name_full 'Dalton transactions (Cambridge, England : 2003)'
_journal_page_first 7249
_journal_page_last 7257
_journal_paper_doi 10.1039/c2dt30583f
_journal_volume 41
_journal_year 2012
_chemical_formula_moiety 'C19 H8 N2 O9 Ru3'
_chemical_formula_sum 'C19 H8 N2 O9 Ru3'
_chemical_formula_weight 711.48
_chemical_name_systematic
;
?
;
_space_group_IT_number 14
_symmetry_cell_setting monoclinic
_symmetry_space_group_name_Hall '-P 2ybc'
_symmetry_space_group_name_H-M 'P 1 21/c 1'
_atom_sites_solution_hydrogens geom
_atom_sites_solution_primary direct
_atom_sites_solution_secondary difmap
_audit_creation_method SHELXL-97
_cell_angle_alpha 90.00
_cell_angle_beta 91.7510(10)
_cell_angle_gamma 90.00
_cell_formula_units_Z 4
_cell_length_a 9.158
_cell_length_b 13.12980(10)
_cell_length_c 18.18930(10)
_cell_measurement_reflns_used 20549
_cell_measurement_temperature 293(2)
_cell_measurement_theta_max 73.8779
_cell_measurement_theta_min 3.3645
_cell_volume 2186.11(2)
_computing_molecular_graphics 'PLATON (Spek, 2008)'
_computing_publication_material 'SHELXL-97 (Sheldrick, 2008)'
_computing_structure_refinement 'SHELXL-97 (Sheldrick, 2008)'
_diffrn_ambient_temperature 293(2)
_diffrn_measured_fraction_theta_full 0.999
_diffrn_measured_fraction_theta_max 0.999
_diffrn_measurement_device_type 'Goniometer Xcalibur, detector: Onyx (Nova)'
_diffrn_radiation_monochromator mirror
_diffrn_radiation_source 'Nova (Cu) X-ray Source'
_diffrn_radiation_type CuK\a
_diffrn_radiation_wavelength 1.54180
_diffrn_reflns_av_R_equivalents 0.0453
_diffrn_reflns_av_sigmaI/netI 0.0223
_diffrn_reflns_limit_h_max 11
_diffrn_reflns_limit_h_min -11
_diffrn_reflns_limit_k_max 16
_diffrn_reflns_limit_k_min -16
_diffrn_reflns_limit_l_max 18
_diffrn_reflns_limit_l_min -22
_diffrn_reflns_number 25507
_diffrn_reflns_theta_full 74.03
_diffrn_reflns_theta_max 74.03
_diffrn_reflns_theta_min 4.15
_exptl_absorpt_coefficient_mu 17.071
_exptl_absorpt_correction_T_max 1.00000
_exptl_absorpt_correction_T_min 0.30491
_exptl_absorpt_correction_type multi-scan
_exptl_absorpt_process_details
;
CrysAlisPro, Oxford Diffraction Ltd.,
Version 1.171.33.32 (release 27-01-2009 CrysAlis171 .NET)
(compiled Jan 27 2009,14:17:37)
Empirical absorption correction using spherical harmonics,
implemented in SCALE3 ABSPACK scaling algorithm.
;
_exptl_crystal_colour orange
_exptl_crystal_density_diffrn 2.162
_exptl_crystal_density_method 'not measured'
_exptl_crystal_description fragment
_exptl_crystal_F_000 1360
_exptl_crystal_size_max 0.1550
_exptl_crystal_size_mid 0.0877
_exptl_crystal_size_min 0.0326
_refine_diff_density_max 0.364
_refine_diff_density_min -0.734
_refine_diff_density_rms 0.116
_refine_ls_extinction_method none
_refine_ls_goodness_of_fit_ref 1.063
_refine_ls_hydrogen_treatment mixed
_refine_ls_matrix_type full
_refine_ls_number_parameters 301
_refine_ls_number_reflns 4435
_refine_ls_number_restraints 0
_refine_ls_restrained_S_all 1.063
_refine_ls_R_factor_all 0.0268
_refine_ls_R_factor_gt 0.0257
_refine_ls_shift/su_max 0.001
_refine_ls_shift/su_mean 0.000
_refine_ls_structure_factor_coef Fsqd
_refine_ls_weighting_details 'calc w=1/[\s^2^(Fo^2^)+(0.0460P)^2^+0.6960P] where P=(Fo^2^+2Fc^2^)/3'
_refine_ls_weighting_scheme calc
_refine_ls_wR_factor_gt 0.0659
_refine_ls_wR_factor_ref 0.0669
_reflns_number_gt 4245
_reflns_number_total 4435
_reflns_threshold_expression >2\s(I)
_cod_data_source_file c2dt30583f.txt
_cod_data_source_block v102f1
_cod_original_sg_symbol_H-M 'P 21/c'
_cod_database_code 7019549

loop_
_symmetry_equiv_pos_as_xyz
'x, y, z'
'-x, y+1/2, -z+1/2'
'-x, -y, -z'
'x, -y-1/2, z-1/2'

loop_
_atom_site_label
_atom_site_type_symbol
_atom_site_fract_x
_atom_site_fract_y
_atom_site_fract_z
_atom_site_U_iso_or_equiv
_atom_site_adp_type
_atom_site_occupancy
_atom_site_symmetry_multiplicity
_atom_site_calc_flag
_atom_site_refinement_flags
C1 C 0.2257(3) 0.33024(19) 0.07914(14) 0.0367(5) Uani 1 1 d .
C2 C 0.1202(3) 0.4910(2) 0.07596(16) 0.0447(6) Uani 1 1 d .
H2 H 0.0541 0.5371 0.0951 0.054 Uiso 1 1 calc R
C3 C 0.2052(3) 0.5201(2) 0.01784(17) 0.0498(6) Uani 1 1 d .
H3 H 0.1925 0.5839 -0.0038 0.060 Uiso 1 1 calc R
C4 C 0.3091(3) 0.4535(2) -0.00775(15) 0.0467(6) Uani 1 1 d .
H4 H 0.3694 0.4729 -0.0455 0.056 Uiso 1 1 calc R
C5 C 0.3223(3) 0.3576(2) 0.02348(14) 0.0397(5) Uani 1 1 d .
C6 C 0.4342(3) 0.2806(2) 0.01161(14) 0.0410(6) Uani 1 1 d .
C7 C 0.5469(4) 0.2898(3) -0.03809(18) 0.0531(7) Uani 1 1 d .
H7 H 0.5508 0.3461 -0.0690 0.064 Uiso 1 1 calc R
C8 C 0.6524(4) 0.2148(3) -0.0410(2) 0.0653(10) Uani 1 1 d .
H8 H 0.7278 0.2201 -0.0739 0.078 Uiso 1 1 calc R
C9 C 0.6446(4) 0.1327(3) 0.0051(2) 0.0650(9) Uani 1 1 d .
H9 H 0.7156 0.0820 0.0045 0.078 Uiso 1 1 calc R
C10 C 0.5302(3) 0.1259(3) 0.05249(19) 0.0529(7) Uani 1 1 d .
H10 H 0.5254 0.0696 0.0833 0.063 Uiso 1 1 calc R
C101 C 0.1140(3) 0.1436(3) 0.04073(18) 0.0512(7) Uani 1 1 d .
C102 C 0.2605(3) 0.0495(2) 0.15869(17) 0.0503(7) Uani 1 1 d .
C201 C -0.1488(3) 0.3379(2) 0.15958(17) 0.0472(6) Uani 1 1 d .
C202 C 0.0673(3) 0.4509(2) 0.25366(17) 0.0482(6) Uani 1 1 d .
C203 C -0.0139(3) 0.2599(2) 0.28619(17) 0.0483(6) Uani 1 1 d .
C301 C 0.3995(3) 0.4004(2) 0.19737(15) 0.0434(6) Uani 1 1 d .
C302 C 0.5261(4) 0.2208(3) 0.2516(2) 0.0634(9) Uani 1 1 d .
C303 C 0.3366(3) 0.3592(2) 0.34463(17) 0.0493(6) Uani 1 1 d .
C304 C 0.2581(3) 0.1603(3) 0.29399(16) 0.0481(6) Uani 1 1 d .
N1 N 0.4257(3) 0.19710(18) 0.05593(13) 0.0418(5) Uani 1 1 d .
N2 N 0.1317(2) 0.39795(17) 0.10495(12) 0.0383(4) Uani 1 1 d .
O101 O 0.0336(4) 0.1219(3) -0.00514(18) 0.0883(9) Uani 1 1 d .
O102 O 0.2770(4) -0.0327(2) 0.17693(18) 0.0823(9) Uani 1 1 d .
O201 O -0.2657(3) 0.3449(2) 0.13921(17) 0.0719(7) Uani 1 1 d .
O202 O 0.0803(3) 0.5255(2) 0.28553(18) 0.0752(7) Uani 1 1 d .
O203 O -0.0579(3) 0.2242(2) 0.33772(15) 0.0709(7) Uani 1 1 d .
O301 O 0.4406(3) 0.47108(19) 0.16804(14) 0.0608(6) Uani 1 1 d .
O302 O 0.6357(3) 0.1819(3) 0.2508(3) 0.1108(16) Uani 1 1 d .
O303 O 0.3334(4) 0.4042(2) 0.39726(14) 0.0739(7) Uani 1 1 d .
O304 O 0.2170(3) 0.08836(19) 0.32227(14) 0.0636(6) Uani 1 1 d .
Ru1 Ru 0.23460(2) 0.187264(14) 0.119941(10) 0.03468(7) Uani 1 1 d .
Ru2 Ru 0.049103(19) 0.326691(14) 0.200937(10) 0.03551(7) Uani 1 1 d .
Ru3 Ru 0.337980(19) 0.283071(15) 0.253637(10) 0.03675(7) Uani 1 1 d .
H100 H 0.069(4) 0.205(3) 0.163(2) 0.050 Uiso 1 1 d .

loop_
_atom_site_aniso_label
_atom_site_aniso_U_11
_atom_site_aniso_U_22
_atom_site_aniso_U_33
_atom_site_aniso_U_23
_atom_site_aniso_U_13
_atom_site_aniso_U_12
C1 0.0379(12) 0.0382(12) 0.0344(11) 0.0002(9) 0.0036(9) -0.0051(9)
C2 0.0428(13) 0.0388(13) 0.0524(15) 0.0053(11) -0.0028(11) 0.0007(10)
C3 0.0539(16) 0.0438(15) 0.0513(15) 0.0139(12) -0.0062(12) -0.0061(12)
C4 0.0494(14) 0.0529(16) 0.0379(12) 0.0086(11) 0.0005(10) -0.0169(12)
C5 0.0409(12) 0.0437(14) 0.0346(11) -0.0006(10) 0.0034(9) -0.0099(10)
C6 0.0415(13) 0.0484(15) 0.0335(12) -0.0068(10) 0.0083(10) -0.0109(11)
C7 0.0565(17) 0.0569(18) 0.0472(16) -0.0089(13) 0.0210(13) -0.0169(14)
C8 0.0549(18) 0.077(2) 0.066(2) -0.0172(18) 0.0337(16) -0.0131(16)
C9 0.0494(17) 0.068(2) 0.079(2) -0.0172(18) 0.0219(16) 0.0051(15)
C10 0.0491(15) 0.0508(16) 0.0596(17) -0.0064(14) 0.0170(13) 0.0048(13)
C101 0.0499(15) 0.0495(16) 0.0546(16) -0.0057(13) 0.0070(13) -0.0087(13)
C102 0.0566(16) 0.0442(16) 0.0512(15) 0.0000(12) 0.0193(13) 0.0016(12)
C201 0.0402(15) 0.0522(16) 0.0495(15) 0.0069(12) 0.0085(11) -0.0020(12)
C202 0.0441(14) 0.0449(15) 0.0561(16) -0.0029(13) 0.0106(12) 0.0063(11)
C203 0.0455(14) 0.0498(16) 0.0503(15) -0.0018(13) 0.0138(12) 0.0049(12)
C301 0.0398(12) 0.0469(15) 0.0435(13) -0.0008(12) 0.0008(10) -0.0031(11)
C302 0.0480(17) 0.058(2) 0.084(2) 0.0187(17) 0.0132(16) 0.0011(14)
C303 0.0542(16) 0.0498(16) 0.0440(14) 0.0013(13) 0.0019(12) -0.0018(12)
C304 0.0446(14) 0.0548(17) 0.0447(14) 0.0066(13) 0.0003(11) 0.0018(12)
N1 0.0404(11) 0.0444(12) 0.0412(11) -0.0070(9) 0.0115(9) -0.0029(9)
N2 0.0357(10) 0.0382(11) 0.0409(10) 0.0032(9) 0.0020(8) -0.0011(8)
O101 0.0803(19) 0.105(2) 0.0781(18) -0.0223(17) -0.0185(15) -0.0218(18)
O102 0.120(2) 0.0414(13) 0.0872(19) 0.0153(13) 0.0281(17) 0.0152(14)
O201 0.0390(12) 0.097(2) 0.0794(17) 0.0203(16) -0.0024(11) -0.0025(12)
O202 0.0776(17) 0.0557(15) 0.0927(19) -0.0261(14) 0.0049(14) 0.0084(12)
O203 0.0758(16) 0.0790(18) 0.0598(14) 0.0184(13) 0.0309(13) 0.0042(13)
O301 0.0656(14) 0.0544(13) 0.0622(13) 0.0130(11) -0.0029(10) -0.0178(11)
O302 0.0503(16) 0.102(3) 0.182(4) 0.058(3) 0.033(2) 0.0294(16)
O303 0.101(2) 0.0700(16) 0.0503(13) -0.0136(12) -0.0011(12) 0.0000(15)
O304 0.0732(15) 0.0552(14) 0.0627(14) 0.0178(11) 0.0069(11) -0.0092(11)
Ru1 0.03631(11) 0.03131(11) 0.03699(11) -0.00067(6) 0.01050(8) -0.00274(6)
Ru2 0.03172(11) 0.03560(11) 0.03967(12) 0.00086(7) 0.00881(8) 0.00160(6)
Ru3 0.03462(11) 0.03909(12) 0.03666(11) 0.00222(7) 0.00325(7) -0.00094(7)

loop_
_atom_type_symbol
_atom_type_description
_atom_type_scat_dispersion_real
_atom_type_scat_dispersion_imag
_atom_type_scat_source
C C 0.0181 0.0091 'International Tables Vol C Tables 4.2.6.8 and 6.1.1.4'
H H 0.0000 0.0000 'International Tables Vol C Tables 4.2.6.8 and 6.1.1.4'
N N 0.0311 0.0180 'International Tables Vol C Tables 4.2.6.8 and 6.1.1.4'
O O 0.0492 0.0322 'International Tables Vol C Tables 4.2.6.8 and 6.1.1.4'
Ru Ru 0.0552 3.2960 'International Tables Vol C Tables 4.2.6.8 and 6.1.1.4'

loop_
_geom_angle_atom_site_label_1
_geom_angle_atom_site_label_2
_geom_angle_atom_site_label_3
_geom_angle
N2 C1 C5 120.6(2)
N2 C1 Ru1 120.64(18)
C5 C1 Ru1 118.8(2)
N2 C2 C3 121.0(3)
C4 C3 C2 119.4(3)
C3 C4 C5 119.3(2)
C4 C5 C1 118.5(3)
C4 C5 C6 128.4(2)
C1 C5 C6 112.8(2)
N1 C6 C7 120.6(3)
N1 C6 C5 114.6(2)
C7 C6 C5 124.8(3)
C8 C7 C6 119.6(3)
C9 C8 C7 119.2(3)
C8 C9 C10 119.2(3)
N1 C10 C9 122.7(3)
O101 C101 Ru1 175.0(3)
O102 C102 Ru1 175.8(3)
O201 C201 Ru2 176.5(3)
O202 C202 Ru2 179.0(3)
O203 C203 Ru2 175.9(3)
O301 C301 Ru3 175.8(3)
O302 C302 Ru3 178.4(3)
O303 C303 Ru3 178.8(3)
O304 C304 Ru3 175.1(3)
C10 N1 C6 118.6(2)
C10 N1 Ru1 125.5(2)
C6 N1 Ru1 115.69(18)
C1 N2 C2 121.0(2)
C1 N2 Ru2 104.13(17)
C2 N2 Ru2 134.24(19)
C101 Ru1 C102 93.25(15)
C101 Ru1 C1 89.16(13)
C102 Ru1 C1 175.31(12)
C101 Ru1 N1 94.16(11)
C102 Ru1 N1 99.22(11)
C1 Ru1 N1 76.57(10)
C101 Ru1 Ru3 162.55(10)
C102 Ru1 Ru3 93.83(10)
C1 Ru1 Ru3 84.99(7)
N1 Ru1 Ru3 100.41(7)
C101 Ru1 Ru2 103.90(10)
C102 Ru1 Ru2 117.63(8)
C1 Ru1 Ru2 65.54(7)
N1 Ru1 Ru2 137.29(6)
Ru3 Ru1 Ru2 58.745(6)
C203 Ru2 C202 90.46(14)
C203 Ru2 C201 92.76(13)
C202 Ru2 C201 101.35(13)
C203 Ru2 N2 176.84(11)
C202 Ru2 N2 90.52(11)
C201 Ru2 N2 89.99(10)
C203 Ru2 Ru3 86.22(9)
C202 Ru2 Ru3 86.36(9)
C201 Ru2 Ru3 172.24(10)
N2 Ru2 Ru3 90.85(6)
C203 Ru2 Ru1 108.66(9)
C202 Ru2 Ru1 138.53(9)
C201 Ru2 Ru1 113.62(9)
N2 Ru2 Ru1 68.75(6)
Ru3 Ru2 Ru1 59.693(6)
C302 Ru3 C304 90.12(14)
C302 Ru3 C303 105.50(17)
C304 Ru3 C303 95.40(13)
C302 Ru3 C301 93.05(13)
C304 Ru3 C301 170.00(12)
C303 Ru3 C301 92.89(13)
C302 Ru3 Ru2 155.61(14)
C304 Ru3 Ru2 86.38(9)
C303 Ru3 Ru2 98.86(9)
C301 Ru3 Ru2 86.82(8)
C302 Ru3 Ru1 94.05(14)
C304 Ru3 Ru1 80.61(9)
C303 Ru3 Ru1 160.10(9)
C301 Ru3 Ru1 89.70(8)
Ru2 Ru3 Ru1 61.562(7)

loop_
_geom_bond_atom_site_label_1
_geom_bond_atom_site_label_2
_geom_bond_distance
C1 N2 1.333(3)
C1 C5 1.411(4)
C1 Ru1 2.019(3)
C2 N2 1.334(4)
C2 C3 1.385(4)
C3 C4 1.384(5)
C4 C5 1.385(4)
C5 C6 1.460(4)
C6 N1 1.364(4)
C6 C7 1.398(4)
C7 C8 1.382(5)
C8 C9 1.370(6)
C9 C10 1.380(4)
C10 N1 1.341(4)
C101 O101 1.132(5)
C101 Ru1 1.878(3)
C102 O102 1.138(4)
C102 Ru1 1.953(3)
C201 O201 1.126(4)
C201 Ru2 1.947(3)
C202 O202 1.143(4)
C202 Ru2 1.896(3)
C203 O203 1.133(4)
C203 Ru2 1.887(3)
C301 O301 1.140(4)
C301 Ru3 1.943(3)
C302 O302 1.126(5)
C302 Ru3 1.909(3)
C303 O303 1.126(4)
C303 Ru3 1.934(3)
C304 O304 1.145(4)
C304 Ru3 1.925(3)
N1 Ru1 2.135(2)
N2 Ru2 2.139(2)
Ru1 Ru3 2.8726(3)
Ru1 Ru2 2.9258(3)
Ru2 Ru3 2.8444(3)
